data_2000010
loop_
_publ_author_name
'Retoux, R.'
'Molenkamp, J.'
'Bonfand, E.'
'Gosselin, P.'
'Maignan, C.'

_publ_section_title
;
 (RS)-4-p-Toluenesulfinylcyclohexa-1,4-dienecarboxylic Acid Ethyl Ester
;
_journal_issue 9
_journal_name_full
;
 Acta Crystallographica, Section C: Crystal Structure Communications
;
_journal_page_first 2290
_journal_page_last 2292
_journal_paper_doi 10.1107/s0108270196005744
_journal_volume 52
_journal_year 1996
_chemical_formula_sum 'C16 H18 O3 S'
_chemical_melting_point 355.5
_space_group_IT_number 33
_symmetry_cell_setting orthorhombic
_symmetry_Int_Tables_number 33
_symmetry_space_group_name_Hall 'P 2c -2n'
_symmetry_space_group_name_H-M 'P n a 21'
_cell_angle_alpha 90
_cell_angle_beta 90
_cell_angle_gamma 90
_cell_formula_units_Z 4
_cell_length_a 27.668(7)
_cell_length_b 5.2391(12)
_cell_length_c 10.4134(15)
_cell_volume 1509.479
_diffrn_ambient_temperature ?
_exptl_crystal_colour colorless
_exptl_crystal_density_diffrn 1.278
_refine_ls_R_factor_gt 0.042
_refine_ls_wR_factor_gt 0.042
_cod_original_formula_sum 'C16 H18 O3 S1'
_cod_database_code 2000010

loop_
_symmetry_equiv_pos_site_id
_symmetry_equiv_pos_as_xyz
1 x,y,z
2 -x,-y,1/2+z
3 1/2-x,1/2+y,1/2+z
4 1/2+x,1/2-y,z

loop_
_atom_site_label
_atom_site_type_symbol
_atom_site_fract_x
_atom_site_fract_y
_atom_site_fract_z
S1 S 0.28431(2) 0.26880(12) 0.96320(8)
O1 O 0.28815(9) 0.2837(5) 1.1058(2)
O2 O 0.06014(10) -0.1036(6) 0.7870(3)
O3 O 0.07276(7) -0.3650(5) 0.9508(2)
C1 C 0.32399(9) 0.0155(5) 0.9133(2)
C2 C 0.32287(9) -0.0759(5) 0.7887(3)
C3 C 0.35604(11) -0.2599(5) 0.7518(3)
C4 C 0.38965(9) -0.3579(6) 0.8366(3)
C5 C 0.38963(9) -0.2653(6) 0.9601(4)
C6 C 0.35762(9) -0.0774(6) 0.9994(2)
C7 C 0.42421(11) -0.5645(6) 0.7944(4)
C8 C 0.22816(9) 0.1189(5) 0.9281(2)
C9 C 0.21515(9) -0.1121(5) 1.0050(3)
C10 C 0.16485(8) -0.1987(5) 0.9782(3)
C11 C 0.13615(10) -0.0938(5) 0.8905(2)
C12 C 0.15168(10) 0.1209(5) 0.8054(3)
C13 C 0.19974(10) 0.2271(5) 0.8416(3)
C14 C 0.08608(11) -0.1861(6) 0.8693(3)
C15 C 0.02425(13) -0.4679(9) 0.9410(4)
C16 C 0.0128(2) -0.5964(14) 1.0567(5)
H1 H 0.30016(9) -0.0147(5) 0.7305(3)
H2 H 0.35566(11) -0.3191(5) 0.6677(3)
H3 H 0.41170(9) -0.3305(6) 1.0189(4)
H4 H 0.35878(9) -0.0145(6) 1.0828(2)
H5 H 0.41877(11) -0.6035(6) 0.7055(4)
H6 H 0.41900(11) -0.7149(6) 0.8452(4)
H7 H 0.45685(11) -0.5066(6) 0.8058(4)
H8 H 0.23750(9) -0.2491(5) 0.9850(3)
H9 H 0.21827(9) -0.0732(5) 1.0957(3)
H10 H 0.15278(8) -0.3348(5) 1.0257(3)
H11 H 0.15305(10) 0.0606(5) 0.7174(3)
H12 H 0.12774(10) 0.2559(5) 0.8095(3)
H13 H 0.21022(10) 0.3759(5) 0.8016(3)
H14 H 0.00136(13) -0.3307(9) 0.9263(4)
H15 H 0.02237(13) -0.5856(9) 0.8693(4)
H16 H -0.0193(2) -0.6651(14) 1.0509(5)
H17 H 0.0144(2) -0.4785(14) 1.1271(5)
H18 H 0.0354(2) -0.7326(14) 1.0703(5)

loop_
_atom_type_symbol
_atom_type_radius_bond
C 0.68
H 0.23
O 0.68
S 1.02
